data_2020672
loop_
_publ_author_name
'Chia, Tze Shyang'
'Quah, Ching Kheng'

_publ_section_title
;
 Monoclinic-to-orthorhombic phase transition of the
 hexamethylenetetramine--2-methylbenzoic acid (1/2) cocrystal with
 temperature-dependent dynamic molecular disorder
;
_journal_coeditor_code EG3207
_journal_issue 12
_journal_name_full 'Acta Crystallographica Section C'
_journal_page_first 971
_journal_page_last 980
_journal_paper_doi 10.1107/S2053229616016831
_journal_volume 72
_journal_year 2016
_chemical_formula_iupac 'C6 H12 N4, 2C8 H8 O2'
_chemical_formula_moiety 'C6 H12 N4, 2(C8 H8 O2)'
_chemical_formula_sum 'C22 H28 N4 O4'
_chemical_formula_weight 412.48
_chemical_name_common
;
Hexamethylenetetramine bis(<i>o</i>-toluic acid)
;
_chemical_name_systematic
;
Hexamethylenetetramine--2-methylbenzoic acid (1/2)
;
_space_group_crystal_system orthorhombic
_space_group_IT_number 56
_space_group_name_Hall '-P 2ab 2ac'
_space_group_name_H-M_alt 'P c c n'
_symmetry_space_group_name_Hall '-P 2ab 2ac'
_symmetry_space_group_name_H-M 'P c c n'
_atom_sites_solution_hydrogens mixed
_audit_creation_method SHELXL-2014/7
_cell_angle_alpha 90
_cell_angle_beta 90
_cell_angle_gamma 90
_cell_formula_units_Z 8
_cell_length_a 31.0259(15)
_cell_length_b 9.3706(4)
_cell_length_c 14.3567(7)
_cell_measurement_reflns_used 9951
_cell_measurement_temperature 170.00(10)
_cell_measurement_theta_max 26.60
_cell_measurement_theta_min 2.27
_cell_volume 4173.9(3)
_computing_cell_refinement
;
SAINT (Bruker, 2009)
;
_computing_data_collection
;
APEX2 (Bruker, 2009)
;
_computing_data_reduction
;
SAINT (Bruker, 2009)
;
_computing_molecular_graphics
;
SHELXTL (Sheldrick, 2008<i>a</i>) and Mercury (Macrae <i>et al.</i>,
2006)
;
_computing_publication_material
;
PLATON (Spek, 2009)
;
_computing_structure_refinement
;
SHELXL2014 (Sheldrick, 2015)
;
_computing_structure_solution
;
SHELXS2013 (Sheldrick, 2008<i>a</i>)
;
_diffrn_ambient_temperature 170.00(10)
_diffrn_measured_fraction_theta_full 1.000
_diffrn_measured_fraction_theta_max 1.000
_diffrn_measurement_device_type 'Bruker APEX DUO CCD area detector'
_diffrn_measurement_method '\f and \w scans'
_diffrn_radiation_monochromator graphite
_diffrn_radiation_source 'fine-focus sealed tube'
_diffrn_radiation_type MoK\a
_diffrn_radiation_wavelength 0.71073
_diffrn_reflns_av_R_equivalents 0.0356
_diffrn_reflns_limit_h_max 40
_diffrn_reflns_limit_h_min -40
_diffrn_reflns_limit_k_max 12
_diffrn_reflns_limit_k_min -12
_diffrn_reflns_limit_l_max 18
_diffrn_reflns_limit_l_min -18
_diffrn_reflns_number 61851
_diffrn_reflns_theta_full 25.242
_diffrn_reflns_theta_max 27.996
_diffrn_reflns_theta_min 2.270
_exptl_absorpt_coefficient_mu 0.092
_exptl_absorpt_correction_T_max 0.9632
_exptl_absorpt_correction_T_min 0.9250
_exptl_absorpt_correction_type multi-scan
_exptl_absorpt_process_details
;
(<i>SADABS</i>; Bruker, 2009)
;
_exptl_crystal_colour colourless
_exptl_crystal_density_diffrn 1.313
_exptl_crystal_description block
_exptl_crystal_F_000 1760
_exptl_crystal_size_max 0.432
_exptl_crystal_size_mid 0.173
_exptl_crystal_size_min 0.151
_refine_diff_density_max 0.403
_refine_diff_density_min -0.388
_refine_ls_extinction_method none
_refine_ls_goodness_of_fit_ref 1.061
_refine_ls_hydrogen_treatment mixed
_refine_ls_matrix_type full
_refine_ls_number_parameters 379
_refine_ls_number_reflns 5043
_refine_ls_number_restraints 387
_refine_ls_restrained_S_all 1.026
_refine_ls_R_factor_all 0.0771
_refine_ls_R_factor_gt 0.0609
_refine_ls_shift/su_max 0.001
_refine_ls_shift/su_mean 0.000
_refine_ls_structure_factor_coef Fsqd
_refine_ls_weighting_details 'w=1/[\s^2^(Fo^2^)+(0.0620P)^2^+2.6644P] where P=(Fo^2^+2Fc^2^)/3'
_refine_ls_weighting_scheme calc
_refine_ls_wR_factor_gt 0.1458
_refine_ls_wR_factor_ref 0.1613
_reflns_number_gt 3967
_reflns_number_total 5043
_reflns_threshold_expression 'I > 2\s(I)'
_cod_data_source_file eg3207sup1.cif
_cod_data_source_block 170K
_cod_depositor_comments 'Adding full bibliography for 2020665--2020673.cif.'
_cod_database_code 2020672
_cod_database_fobs_code 2020672
_shelx_space_group_comment
;
The symmetry employed for this shelxl refinement is uniquely defined
by the following loop, which should always be used as a source of
symmetry information in preference to the above space-group names.
They are only intended as comments.
;
_shelx_estimated_absorpt_t_min 0.961
_shelx_estimated_absorpt_t_max 0.986

loop_
_space_group_symop_operation_xyz
'x, y, z'
'-x+1/2, -y+1/2, z'
'-x, y+1/2, -z+1/2'
'x+1/2, -y, -z+1/2'
'-x, -y, -z'
'x-1/2, y-1/2, -z'
'x, -y-1/2, z-1/2'
'-x-1/2, y, z-1/2'

loop_
_atom_site_type_symbol
_atom_site_label
_atom_site_fract_x
_atom_site_fract_y
_atom_site_fract_z
_atom_site_U_iso_or_equiv
_atom_site_adp_type
_atom_site_calc_flag
_atom_site_occupancy
_atom_site_disorder_assembly
_atom_site_disorder_group
O O1A 0.63539(5) 0.8144(2) 0.52413(11) 0.0606(4) Uani d 1 . .
H H1O1 0.6613(7) 0.797(4) 0.504(2) 0.123(13) Uiso d 1 . .
O O2A 0.65797(5) 0.6901(2) 0.64482(13) 0.0724(5) Uani d 1 . .
N N1A 0.71130(4) 0.77061(15) 0.44124(10) 0.0328(3) Uani d 1 . .
N N2A 0.74368(5) 0.62144(14) 0.32121(9) 0.0346(3) Uani d 1 . .
C C1A 0.58331(5) 0.75010(19) 0.63498(12) 0.0342(4) Uani d 1 . .
C C2A 0.56869(6) 0.67060(19) 0.71091(13) 0.0396(4) Uani d 1 . .
C C3A 0.52453(6) 0.6755(2) 0.73182(14) 0.0458(5) Uani d 1 . .
H H3AA 0.5139 0.6216 0.7830 0.055 Uiso calc 1 . .
C C4A 0.49632(6) 0.7558(2) 0.68068(15) 0.0476(5) Uani d 1 . .
H H4AA 0.4666 0.7568 0.6968 0.057 Uiso calc 1 . .
C C5A 0.51075(6) 0.8358(2) 0.60535(15) 0.0492(5) Uani d 1 . .
H H5AA 0.4912 0.8922 0.5701 0.059 Uiso calc 1 . .
C C6A 0.55364(6) 0.8319(2) 0.58289(14) 0.0426(4) Uani d 1 . .
H H6AA 0.5637 0.8855 0.5311 0.051 Uiso calc 1 . .
C C7A 0.62903(6) 0.7484(2) 0.60308(13) 0.0396(4) Uani d 1 . .
C C8A 0.59678(7) 0.5791(2) 0.77010(16) 0.0533(5) Uani d 1 . .
H H8AA 0.5790 0.5270 0.8151 0.080 Uiso calc 1 . .
H H8AB 0.6175 0.6391 0.8035 0.080 Uiso calc 1 . .
H H8AC 0.6123 0.5110 0.7307 0.080 Uiso calc 1 . .
C C9A 0.70635(6) 0.64386(19) 0.38054(13) 0.0378(4) Uani d 1 . .
H H9AA 0.7019 0.5583 0.4199 0.045 Uiso calc 1 . .
H H9AB 0.6804 0.6561 0.3411 0.045 Uiso calc 1 . .
C C10A 0.78141(6) 0.60396(17) 0.38066(12) 0.0356(4) Uani d 1 . .
H H10A 0.8071 0.5887 0.3411 0.043 Uiso calc 1 . .
H H10B 0.7776 0.5181 0.4200 0.043 Uiso calc 1 . .
C C11A 0.7500 0.7500 0.49906(16) 0.0349(5) Uani d 1 . .
H H11A 0.7462 0.6693 0.5382 0.042 Uiso d 1 . .
C C12A 0.7500 0.7500 0.26388(16) 0.0394(6) Uani d 1 . .
H H12A 0.7255 0.7624 0.2247 0.047 Uiso d 1 . .
O O1B 0.86500(11) 0.1712(5) 0.2842(3) 0.0537(10) Uani d 0.563(7) A 1
H H2O1 0.8455(16) 0.193(7) 0.248(4) 0.11(2) Uiso d 0.563(7) A 1
O O2B 0.83470(9) 0.3280(4) 0.3782(3) 0.0586(10) Uani d 0.563(7) A 1
C C1B 0.8940(4) 0.2001(12) 0.4371(7) 0.0292(14) Uani d 0.563(7) A 1
C C2B 0.9188(8) 0.0751(19) 0.4371(12) 0.032(2) Uani d 0.563(7) A 1
C C3B 0.9449(6) 0.0524(15) 0.5140(10) 0.0388(17) Uani d 0.563(7) A 1
H H3BA 0.9600 -0.0356 0.5184 0.047 Uiso calc 0.563(7) A 1
C C4B 0.9502(3) 0.1502(9) 0.5844(6) 0.0417(15) Uani d 0.563(7) A 1
H H4BA 0.9695 0.1315 0.6343 0.050 Uiso calc 0.563(7) A 1
C C5B 0.9268(2) 0.2774(7) 0.5818(4) 0.0399(12) Uani d 0.563(7) A 1
H H5BA 0.9299 0.3467 0.6297 0.048 Uiso calc 0.563(7) A 1
C C6B 0.8991(2) 0.3002(7) 0.5080(5) 0.0350(12) Uani d 0.563(7) A 1
H H6BA 0.8831 0.3865 0.5054 0.042 Uiso calc 0.563(7) A 1
C C7B 0.86201(12) 0.2397(5) 0.3635(3) 0.0349(9) Uani d 0.563(7) A 1
C C8B 0.9173(2) -0.0403(7) 0.3638(5) 0.0423(12) Uani d 0.563(7) A 1
H H8BA 0.8873 -0.0600 0.3473 0.063 Uiso calc 0.563(7) A 1
H H8BB 0.9307 -0.1273 0.3883 0.063 Uiso calc 0.563(7) A 1
H H8BC 0.9330 -0.0085 0.3084 0.063 Uiso calc 0.563(7) A 1
O O1Y 0.83516(13) 0.2635(6) 0.3359(3) 0.0544(13) Uani d 0.437(7) A 2
H H3O1 0.820(2) 0.250(10) 0.289(4) 0.12(3) Uiso d 0.437(7) A 2
O O2Y 0.87172(15) 0.0857(7) 0.2734(3) 0.0665(15) Uani d 0.437(7) A 2
C C1Y 0.8932(6) 0.1721(17) 0.4228(10) 0.037(2) Uani d 0.437(7) A 2
C C2Y 0.9203(11) 0.059(3) 0.4472(17) 0.035(3) Uani d 0.437(7) A 2
C C3Y 0.9440(8) 0.070(2) 0.5307(13) 0.046(3) Uani d 0.437(7) A 2
H H3YA 0.9643 -0.0019 0.5466 0.056 Uiso calc 0.437(7) A 2
C C4Y 0.9376(4) 0.1845(13) 0.5895(7) 0.050(2) Uani d 0.437(7) A 2
H H4YA 0.9528 0.1883 0.6470 0.060 Uiso calc 0.437(7) A 2
C C5Y 0.9099(3) 0.2934(10) 0.5664(7) 0.0493(19) Uani d 0.437(7) A 2
H H5YA 0.9060 0.3723 0.6071 0.059 Uiso calc 0.437(7) A 2
C C6Y 0.8879(3) 0.2859(11) 0.4836(7) 0.0425(18) Uani d 0.437(7) A 2
H H6YA 0.8685 0.3605 0.4675 0.051 Uiso calc 0.437(7) A 2
C C7Y 0.86614(14) 0.1683(7) 0.3363(4) 0.0350(12) Uani d 0.437(7) A 2
C C8Y 0.9289(3) -0.0678(10) 0.3845(7) 0.0490(17) Uani d 0.437(7) A 2
H H8YA 0.9516 -0.1272 0.4120 0.073 Uiso calc 0.437(7) A 2
H H8YB 0.9382 -0.0340 0.3232 0.073 Uiso calc 0.437(7) A 2
H H8YC 0.9025 -0.1242 0.3779 0.073 Uiso calc 0.437(7) A 2
N N1B 0.78894(7) 0.23790(19) 0.18616(12) 0.0623(6) Uani d 1 . .
N N2B 0.74620(6) 0.12017(15) 0.06713(10) 0.0395(4) Uani d 1 . .
C C9B 0.78416(8) 0.1110(2) 0.12613(16) 0.0552(6) Uani d 1 . .
H H9BA 0.8101 0.1012 0.0865 0.066 Uiso calc 1 . .
H H9BB 0.7821 0.0248 0.1657 0.066 Uiso calc 1 . .
C C10B 0.70825(7) 0.1340(2) 0.12605(14) 0.0483(5) Uani d 1 . .
H H10C 0.7054 0.0479 0.1656 0.058 Uiso calc 1 . .
H H10D 0.6822 0.1407 0.0864 0.058 Uiso calc 1 . .
C C11B 0.7500 0.2500 0.24373(18) 0.0787(13) Uani d 1 . .
H H11C 0.7526 0.3313 0.2828 0.094 Uiso d 1 . .
C C12B 0.7500 0.2500 0.01011(16) 0.0429(6) Uani d 1 . .
H H12C 0.7254 0.2590 -0.0291 0.051 Uiso d 1 . .

loop_
_atom_site_aniso_label
_atom_site_aniso_U_11
_atom_site_aniso_U_22
_atom_site_aniso_U_33
_atom_site_aniso_U_12
_atom_site_aniso_U_13
_atom_site_aniso_U_23
O1A 0.0469(9) 0.0788(11) 0.0560(9) 0.0107(8) 0.0142(7) 0.0158(8)
O2A 0.0363(8) 0.0970(14) 0.0839(12) 0.0123(8) 0.0015(8) 0.0264(11)
N1A 0.0330(7) 0.0304(7) 0.0350(7) 0.0000(6) 0.0073(6) -0.0006(6)
N2A 0.0449(8) 0.0268(7) 0.0322(7) 0.0004(6) -0.0024(6) -0.0064(5)
C1A 0.0323(8) 0.0305(8) 0.0398(9) -0.0025(7) 0.0011(7) -0.0092(7)
C2A 0.0402(9) 0.0365(9) 0.0421(9) -0.0038(7) -0.0014(7) -0.0071(8)
C3A 0.0370(10) 0.0501(11) 0.0504(11) -0.0085(8) 0.0061(8) -0.0147(9)
C4A 0.0353(9) 0.0553(12) 0.0523(11) -0.0042(9) 0.0031(8) -0.0147(10)
C5A 0.0410(10) 0.0503(12) 0.0563(12) 0.0110(9) -0.0076(9) -0.0096(10)
C6A 0.0422(10) 0.0378(10) 0.0478(10) 0.0026(8) -0.0006(8) -0.0049(8)
C7A 0.0371(9) 0.0349(9) 0.0467(10) -0.0020(8) 0.0037(8) -0.0060(8)
C8A 0.0509(12) 0.0540(12) 0.0550(12) -0.0009(10) -0.0037(10) 0.0056(10)
C9A 0.0359(9) 0.0315(8) 0.0461(10) -0.0091(7) -0.0016(7) -0.0030(7)
C10A 0.0422(9) 0.0251(8) 0.0396(9) 0.0083(7) -0.0009(7) -0.0010(7)
C11A 0.0505(14) 0.0305(11) 0.0236(10) -0.0022(10) 0.000 0.000
C12A 0.0564(15) 0.0388(13) 0.0230(10) 0.0046(12) 0.000 0.000
O1B 0.0642(19) 0.058(2) 0.0391(17) 0.0288(16) -0.0113(15) -0.0089(17)
O2B 0.0540(16) 0.0534(19) 0.069(2) 0.0276(13) -0.0203(14) -0.0202(17)
C1B 0.028(2) 0.030(3) 0.030(3) 0.004(2) 0.002(2) 0.002(2)
C2B 0.032(3) 0.030(4) 0.035(4) -0.003(3) 0.005(2) 0.003(4)
C3B 0.041(4) 0.027(2) 0.048(4) 0.000(2) 0.001(3) 0.006(2)
C4B 0.047(4) 0.038(3) 0.040(2) -0.001(2) -0.007(2) 0.009(2)
C5B 0.044(3) 0.040(2) 0.036(2) -0.003(3) -0.002(2) -0.0044(18)
C6B 0.035(3) 0.032(2) 0.038(3) 0.004(2) 0.001(2) -0.004(2)
C7B 0.0316(18) 0.0301(19) 0.0428(19) 0.0011(14) 0.0013(15) -0.0005(16)
C8B 0.040(3) 0.031(3) 0.055(3) 0.0034(19) 0.001(2) -0.004(2)
O1Y 0.048(2) 0.062(3) 0.053(2) 0.0177(18) -0.0178(18) -0.013(2)
O2Y 0.080(3) 0.079(4) 0.0408(19) 0.036(2) -0.0135(17) -0.015(2)
C1Y 0.038(3) 0.044(6) 0.028(3) -0.005(4) 0.007(3) 0.000(3)
C2Y 0.033(5) 0.030(4) 0.041(5) -0.007(3) 0.001(4) 0.012(3)
C3Y 0.043(6) 0.047(7) 0.049(6) -0.011(4) -0.020(6) 0.017(4)
C4Y 0.055(6) 0.058(7) 0.036(3) -0.016(4) -0.012(4) 0.007(4)
C5Y 0.049(4) 0.055(4) 0.044(4) -0.013(4) -0.004(4) -0.008(3)
C6Y 0.039(4) 0.051(4) 0.038(4) -0.006(3) -0.002(3) 0.001(3)
C7Y 0.035(2) 0.041(3) 0.029(2) 0.003(2) 0.0028(19) 0.007(2)
C8Y 0.052(5) 0.039(4) 0.056(4) -0.003(3) -0.004(3) 0.005(3)
N1B 0.1021(16) 0.0423(9) 0.0426(9) -0.0262(10) -0.0318(10) 0.0166(8)
N2B 0.0649(10) 0.0235(6) 0.0300(7) 0.0002(7) -0.0011(7) -0.0023(5)
C9B 0.0752(15) 0.0299(9) 0.0605(13) -0.0017(9) -0.0188(11) 0.0133(9)
C10B 0.0715(14) 0.0323(9) 0.0411(10) -0.0152(9) 0.0069(9) -0.0089(8)
C11B 0.167(4) 0.0514(18) 0.0181(11) -0.048(2) 0.000 0.000
C12B 0.0759(19) 0.0316(12) 0.0211(10) 0.0036(13) 0.000 0.000

loop_
_atom_type_symbol
_atom_type_description
_atom_type_scat_dispersion_real
_atom_type_scat_dispersion_imag
_atom_type_scat_source
C C 0.0033 0.0016 'International Tables Vol C Tables 4.2.6.8 and 6.1.1.4'
H H 0.0000 0.0000 'International Tables Vol C Tables 4.2.6.8 and 6.1.1.4'
N N 0.0061 0.0033 'International Tables Vol C Tables 4.2.6.8 and 6.1.1.4'
O O 0.0106 0.0060 'International Tables Vol C Tables 4.2.6.8 and 6.1.1.4'

loop_
_geom_angle_atom_site_label_1
_geom_angle_atom_site_label_2
_geom_angle_atom_site_label_3
_geom_angle_site_symmetry_1
_geom_angle_site_symmetry_3
_geom_angle
C7A O1A H1O1 . . 110(2)
C11A N1A C10A . 2_665 108.11(12)
C11A N1A C9A . . 108.13(12)
C10A N1A C9A 2_665 . 107.88(13)
C9A N2A C10A . . 108.25(13)
C9A N2A C12A . . 108.39(12)
C10A N2A C12A . . 108.20(12)
C2A C1A C6A . . 119.44(16)
C2A C1A C7A . . 122.90(17)
C6A C1A C7A . . 117.60(17)
C1A C2A C3A . . 117.82(18)
C1A C2A C8A . . 124.25(17)
C3A C2A C8A . . 117.92(18)
C4A C3A C2A . . 121.9(2)
C4A C3A H3AA . . 119.1
C2A C3A H3AA . . 119.1
C3A C4A C5A . . 120.56(18)
C3A C4A H4AA . . 119.7
C5A C4A H4AA . . 119.7
C6A C5A C4A . . 118.78(19)
C6A C5A H5AA . . 120.6
C4A C5A H5AA . . 120.6
C5A C6A C1A . . 121.54(19)
C5A C6A H6AA . . 119.2
C1A C6A H6AA . . 119.2
O2A C7A O1A . . 122.11(18)
O2A C7A C1A . . 123.98(18)
O1A C7A C1A . . 113.90(17)
C2A C8A H8AA . . 109.5
C2A C8A H8AB . . 109.5
H8AA C8A H8AB . . 109.5
C2A C8A H8AC . . 109.5
H8AA C8A H8AC . . 109.5
H8AB C8A H8AC . . 109.5
N2A C9A N1A . . 112.22(13)
N2A C9A H9AA . . 109.2
N1A C9A H9AA . . 109.2
N2A C9A H9AB . . 109.2
N1A C9A H9AB . . 109.2
H9AA C9A H9AB . . 107.9
N2A C10A N1A . 2_665 112.19(13)
N2A C10A H10A . . 109.2
N1A C10A H10A 2_665 . 109.2
N2A C10A H10B . . 109.2
N1A C10A H10B 2_665 . 109.2
H10A C10A H10B . . 107.9
N1A C11A N1A . 2_665 111.37(17)
N1A C11A H11A . . 109.7
N1A C11A H11A 2_665 . 109.3
N2A C12A N2A 2_665 . 112.02(18)
N2A C12A H12A 2_665 . 109.7
N2A C12A H12A . . 108.9
C7B O1B H2O1 . . 112(5)
C6B C1B C2B . . 120.1(7)
C6B C1B C7B . . 115.1(6)
C2B C1B C7B . . 124.8(7)
C3B C2B C1B . . 116.7(10)
C3B C2B C8B . . 117.6(8)
C1B C2B C8B . . 125.6(9)
C4B C3B C2B . . 123.5(10)
C4B C3B H3BA . . 118.2
C2B C3B H3BA . . 118.2
C3B C4B C5B . . 119.3(7)
C3B C4B H4BA . . 120.3
C5B C4B H4BA . . 120.3
C6B C5B C4B . . 118.4(6)
C6B C5B H5BA . . 120.8
C4B C5B H5BA . . 120.8
C5B C6B C1B . . 121.7(5)
C5B C6B H6BA . . 119.1
C1B C6B H6BA . . 119.1
O2B C7B O1B . . 122.7(4)
O2B C7B C1B . . 120.8(5)
O1B C7B C1B . . 116.5(5)
C2B C8B H8BA . . 109.5
C2B C8B H8BB . . 109.5
H8BA C8B H8BB . . 109.5
C2B C8B H8BC . . 109.5
H8BA C8B H8BC . . 109.5
H8BB C8B H8BC . . 109.5
C7Y O1Y H3O1 . . 108(7)
C6Y C1Y C2Y . . 119.8(10)
C6Y C1Y C7Y . . 118.2(9)
C2Y C1Y C7Y . . 121.8(11)
C1Y C2Y C3Y . . 118.1(14)
C1Y C2Y C8Y . . 123.5(12)
C3Y C2Y C8Y . . 118.1(11)
C4Y C3Y C2Y . . 120.2(13)
C4Y C3Y H3YA . . 119.9
C2Y C3Y H3YA . . 119.9
C5Y C4Y C3Y . . 121.3(9)
C5Y C4Y H4YA . . 119.4
C3Y C4Y H4YA . . 119.4
C6Y C5Y C4Y . . 118.8(9)
C6Y C5Y H5YA . . 120.6
C4Y C5Y H5YA . . 120.6
C5Y C6Y C1Y . . 121.6(9)
C5Y C6Y H6YA . . 119.2
C1Y C6Y H6YA . . 119.2
O2Y C7Y O1Y . . 122.7(5)
O2Y C7Y C1Y . . 123.8(7)
O1Y C7Y C1Y . . 113.5(7)
C2Y C8Y H8YA . . 109.5
C2Y C8Y H8YB . . 109.5
H8YA C8Y H8YB . . 109.5
C2Y C8Y H8YC . . 109.5
H8YA C8Y H8YC . . 109.5
H8YB C8Y H8YC . . 109.5
C11B N1B C9B . . 107.96(16)
C11B N1B C10B . 2_655 108.29(17)
C9B N1B C10B . 2_655 108.57(15)
C9B N2B C10B . . 108.79(16)
C9B N2B C12B . . 107.94(14)
C10B N2B C12B . . 108.33(13)
N2B C9B N1B . . 111.97(17)
N2B C9B H9BA . . 109.2
N1B C9B H9BA . . 109.2
N2B C9B H9BB . . 109.2
N1B C9B H9BB . . 109.2
H9BA C9B H9BB . . 107.9
N2B C10B N1B . 2_655 111.32(16)
N2B C10B H10C . . 109.4
N1B C10B H10C 2_655 . 109.4
N2B C10B H10D . . 109.4
N1B C10B H10D 2_655 . 109.4
H10C C10B H10D . . 108.0
N1B C11B N1B . 2_655 111.5(2)
N1B C11B H11C . . 108.9
N1B C11B H11C 2_655 . 110.0
N2B C12B N2B . 2_655 112.38(18)
N2B C12B H12C . . 109.7
N2B C12B H12C 2_655 . 108.7

loop_
_geom_bond_atom_site_label_1
_geom_bond_atom_site_label_2
_geom_bond_site_symmetry_2
_geom_bond_distance
O1A C7A . 1.306(2)
O1A H1O1 . 0.870(18)
O2A C7A . 1.210(2)
N1A C11A . 1.4725(19)
N1A C10A 2_665 1.480(2)
N1A C9A . 1.481(2)
N2A C9A . 1.453(2)
N2A C10A . 1.458(2)
N2A C12A . 1.4721(19)
C1A C2A . 1.396(3)
C1A C6A . 1.412(3)
C1A C7A . 1.491(2)
C2A C3A . 1.403(3)
C2A C8A . 1.489(3)
C3A C4A . 1.368(3)
C3A H3AA . 0.9500
C4A C5A . 1.390(3)
C4A H4AA . 0.9500
C5A C6A . 1.370(3)
C5A H5AA . 0.9500
C6A H6AA . 0.9500
C8A H8AA . 0.9800
C8A H8AB . 0.9800
C8A H8AC . 0.9800
C9A H9AA . 0.9900
C9A H9AB . 0.9900
C10A N1A 2_665 1.480(2)
C10A H10A . 0.9900
C10A H10B . 0.9900
C11A N1A 2_665 1.4726(19)
C11A H11A . 0.9497
C12A N2A 2_665 1.4720(19)
C12A H12A . 0.9523
O1B C7B . 1.310(4)
O1B H2O1 . 0.82(2)
O2B C7B . 1.204(5)
C1B C6B . 1.392(8)
C1B C2B . 1.402(11)
C1B C7B . 1.498(7)
C2B C3B . 1.385(11)
C2B C8B . 1.510(14)
C3B C4B . 1.374(9)
C3B H3BA . 0.9500
C4B C5B . 1.395(7)
C4B H4BA . 0.9500
C5B C6B . 1.382(6)
C5B H5BA . 0.9500
C6B H6BA . 0.9500
C8B H8BA . 0.9800
C8B H8BB . 0.9800
C8B H8BC . 0.9800
O1Y C7Y . 1.312(6)
O1Y H3O1 . 0.83(2)
O2Y C7Y . 1.202(7)
C1Y C6Y . 1.388(11)
C1Y C2Y . 1.398(15)
C1Y C7Y . 1.500(9)
C2Y C3Y . 1.409(14)
C2Y C8Y . 1.514(19)
C3Y C4Y . 1.380(13)
C3Y H3YA . 0.9500
C4Y C5Y . 1.375(10)
C4Y H4YA . 0.9500
C5Y C6Y . 1.373(8)
C5Y H5YA . 0.9500
C6Y H6YA . 0.9500
C8Y H8YA . 0.9800
C8Y H8YB . 0.9800
C8Y H8YC . 0.9800
N1B C11B . 1.468(3)
N1B C9B . 1.476(3)
N1B C10B 2_655 1.481(2)
N2B C9B . 1.453(3)
N2B C10B . 1.455(3)
N2B C12B . 1.4710(18)
C9B H9BA . 0.9900
C9B H9BB . 0.9900
C10B N1B 2_655 1.481(2)
C10B H10C . 0.9900
C10B H10D . 0.9900
C11B N1B 2_655 1.468(3)
C11B H11C . 0.9496
C12B N2B 2_655 1.4710(18)
C12B H12C . 0.9523

loop_
_geom_hbond_atom_site_label_D
_geom_hbond_atom_site_label_H
_geom_hbond_atom_site_label_A
_geom_hbond_site_symmetry_A
_geom_hbond_distance_DH
_geom_hbond_distance_HA
_geom_hbond_distance_DA
_geom_hbond_angle_DHA
_geom_hbond_publ_flag
O1A H1O1 N1A . 0.87(2) 1.81(2) 2.671(2) 169(3) yes
O1B H2O1 N1B . 0.82(5) 2.01(5) 2.818(4) 166(6) yes
C6A H6AA O1A . 0.9500 2.3200 2.678(2) 101.00 yes
C10A H10B O2B . 0.9900 2.5800 3.070(4) 110.00 yes
C12A H12A O2A 7_575 0.9500 2.4300 3.375(2) 172.00 yes
C12B H12C O2B 8_755 0.9500 2.3800 3.321(4) 169.00 yes
C8B H8BA O1B . 0.9800 2.4500 2.805(8) 101.00 yes

loop_
_geom_torsion_atom_site_label_1
_geom_torsion_atom_site_label_2
_geom_torsion_atom_site_label_3
_geom_torsion_atom_site_label_4
_geom_torsion_site_symmetry_1
_geom_torsion_site_symmetry_4
_geom_torsion
C6A C1A C2A C3A . . 0.3(3)
C7A C1A C2A C3A . . -177.09(16)
C6A C1A C2A C8A . . 179.21(18)
C7A C1A C2A C8A . . 1.8(3)
C1A C2A C3A C4A . . -0.5(3)
C8A C2A C3A C4A . . -179.46(18)
C2A C3A C4A C5A . . 0.1(3)
C3A C4A C5A C6A . . 0.5(3)
C4A C5A C6A C1A . . -0.7(3)
C2A C1A C6A C5A . . 0.3(3)
C7A C1A C6A C5A . . 177.82(17)
C2A C1A C7A O2A . . -7.5(3)
C6A C1A C7A O2A . . 175.1(2)
C2A C1A C7A O1A . . 171.52(17)
C6A C1A C7A O1A . . -5.9(2)
C10A N2A C9A N1A . . 58.75(18)
C12A N2A C9A N1A . . -58.39(18)
C11A N1A C9A N2A . . -58.76(17)
C10A N1A C9A N2A 2_665 . 57.94(18)
C9A N2A C10A N1A . 2_665 -58.78(18)
C12A N2A C10A N1A . 2_665 58.49(17)
C10A N1A C11A N1A 2_665 2_665 -58.29(9)
C9A N1A C11A N1A . 2_665 58.25(10)
C9A N2A C12A N2A . 2_665 58.61(10)
C10A N2A C12A N2A . 2_665 -58.56(9)
C6B C1B C2B C3B . . 6(3)
C7B C1B C2B C3B . . -176.2(19)
C6B C1B C2B C8B . . -178.6(18)
C7B C1B C2B C8B . . 0(4)
C1B C2B C3B C4B . . -6(4)
C8B C2B C3B C4B . . 178.1(18)
C2B C3B C4B C5B . . 3(3)
C3B C4B C5B C6B . . 0.0(15)
C4B C5B C6B C1B . . 0.1(13)
C2B C1B C6B C5B . . -3(2)
C7B C1B C6B C5B . . 178.6(8)
C6B C1B C7B O2B . . -20.1(16)
C2B C1B C7B O2B . . 161.6(18)
C6B C1B C7B O1B . . 161.2(9)
C2B C1B C7B O1B . . -17(2)
C6Y C1Y C2Y C3Y . . -5(5)
C7Y C1Y C2Y C3Y . . -179(3)
C6Y C1Y C2Y C8Y . . -179(2)
C7Y C1Y C2Y C8Y . . 8(5)
C1Y C2Y C3Y C4Y . . 5(5)
C8Y C2Y C3Y C4Y . . 179(2)
C2Y C3Y C4Y C5Y . . -3(4)
C3Y C4Y C5Y C6Y . . 1(2)
C4Y C5Y C6Y C1Y . . -0.5(18)
C2Y C1Y C6Y C5Y . . 3(3)
C7Y C1Y C6Y C5Y . . 176.7(12)
C6Y C1Y C7Y O2Y . . 170.2(12)
C2Y C1Y C7Y O2Y . . -16(3)
C6Y C1Y C7Y O1Y . . -10(2)
C2Y C1Y C7Y O1Y . . 164(2)
C10B N2B C9B N1B . . -59.1(2)
C12B N2B C9B N1B . . 58.2(2)
C11B N1B C9B N2B . . 58.7(2)
C10B N1B C9B N2B 2_655 . -58.5(2)
C9B N2B C10B N1B . 2_655 58.8(2)
C12B N2B C10B N1B . 2_655 -58.3(2)
C9B N1B C11B N1B . 2_655 -58.53(11)
C10B N1B C11B N1B 2_655 2_655 58.83(11)
C9B N2B C12B N2B . 2_655 -58.64(12)
C10B N2B C12B N2B . 2_655 59.00(11)
